data_7100288
loop_
_publ_author_name
'Mitsuo Kira'
'Takashi Abe'
'Takeaki Iwamoto'
'Chizuko Kabuto'

_publ_section_title
;
A Missing Group-14 Element Trimetallaallene.
2-Germadisilaallene
;
_journal_name_full 'Chemical Communications'
_journal_paper_doi 10.1039/b509878e
_journal_year 2005
_chemical_formula_moiety 'C32 H80 Ge Si10 '
_chemical_formula_sum 'C32 H80 Ge Si10'
_chemical_formula_weight 818.45
_space_group_IT_number 2
_symmetry_cell_setting triclinic
_symmetry_Int_Tables_number 2
_symmetry_space_group_name_Hall '-P 1'
_symmetry_space_group_name_H-M 'P -1'
_cell_angle_alpha 73.588(7)
_cell_angle_beta 87.156(8)
_cell_angle_gamma 71.628(7)
_cell_formula_units_Z 2
_cell_length_a 11.683(3)
_cell_length_b 12.214(3)
_cell_length_c 18.607(4)
_cell_measurement_temperature 93.0(2)
_cell_volume 2414.8(9)
_diffrn_ambient_temperature 123(2)
_exptl_crystal_density_diffrn 1.126
_cod_original_formula_sum 'C32 H80 Ge Si10 '
_cod_database_code 7100288

loop_
_symmetry_equiv_pos_as_xyz
'x, y, z'
'-x, -y, -z'

loop_
_atom_site_label
_atom_site_type_symbol
_atom_site_fract_x
_atom_site_fract_y
_atom_site_fract_z
_atom_site_U_iso_or_equiv
_atom_site_adp_type
_atom_site_occupancy
_atom_site_symmetry_multiplicity
_atom_site_calc_flag
_atom_site_refinement_flags
_atom_site_disorder_assembly
_atom_site_disorder_group
Ge1A Ge 0.85486(2) 0.29192(2) 0.255748(13) 0.01816(7) Uani 0.9499(8) 1 d PU . .
Ge1B Ge 0.8223(5) 0.2110(5) 0.2791(3) 0.0224(14) Uani 0.0384(8) 1 d PU . .
Ge1C Ge 0.7707(17) 0.3473(18) 0.2117(11) 0.022(2) Uani 0.0116(6) 1 d PU . .
Si1 Si 0.69112(5) 0.37281(5) 0.31373(3) 0.01417(11) Uani 1 1 d U . .
Si2 Si 0.88427(5) 0.18358(5) 0.17370(3) 0.01345(11) Uani 1 1 d U . .
Si3 Si 0.65753(5) 0.64256(5) 0.24898(3) 0.02029(12) Uani 1 1 d . . .
Si4 Si 0.82033(5) 0.50874(6) 0.39735(4) 0.02395(13) Uani 1 1 d . . .
Si5 Si 0.44050(5) 0.31864(5) 0.34458(3) 0.01769(12) Uani 1 1 d . . .
Si6 Si 0.66932(5) 0.15793(5) 0.44959(3) 0.02013(12) Uani 1 1 d . . .
Si7 Si 1.16359(5) 0.14268(5) 0.19592(3) 0.01793(12) Uani 1 1 d . . .
Si8 Si 1.06610(5) -0.07725(5) 0.23810(3) 0.01831(12) Uani 1 1 d . . .
Si9 Si 0.82469(5) 0.35579(5) 0.00326(3) 0.01611(11) Uani 1 1 d . . .
Si10 Si 0.67641(5) 0.18010(5) 0.07708(3) 0.01648(11) Uani 1 1 d . . .
C1 C 0.68695(17) 0.51381(17) 0.33956(11) 0.0160(4) Uani 1 1 d . . .
C2 C 0.56970(18) 0.53139(18) 0.38590(11) 0.0175(4) Uani 1 1 d . . .
H1 H 0.5716 0.5812 0.4193 0.021 Uiso 1 1 calc R . .
H2 H 0.4979 0.5742 0.3512 0.021 Uiso 1 1 calc R . .
C3 C 0.56003(18) 0.40909(18) 0.43322(11) 0.0178(4) Uani 1 1 d . . .
H3 H 0.4775 0.4203 0.4520 0.021 Uiso 1 1 calc R . .
H4 H 0.6175 0.3773 0.4771 0.021 Uiso 1 1 calc R . .
C4 C 0.58819(17) 0.31533(17) 0.38628(10) 0.0155(4) Uani 1 1 d . . .
C5 C 1.04364(17) 0.08011(16) 0.17245(11) 0.0144(4) Uani 1 1 d . . .
C6 C 1.05270(17) 0.07700(18) 0.08862(11) 0.0168(4) Uani 1 1 d . . .
H5 H 1.0878 0.1392 0.0595 0.020 Uiso 1 1 calc R . .
H6 H 1.1071 -0.0023 0.0861 0.020 Uiso 1 1 calc R . .
C7 C 0.92761(17) 0.09958(17) 0.05364(11) 0.0164(4) Uani 1 1 d . . .
H7 H 0.9040 0.0257 0.0716 0.020 Uiso 1 1 calc R . .
H8 H 0.9321 0.1184 -0.0016 0.020 Uiso 1 1 calc R . .
C8 C 0.82892(16) 0.20658(17) 0.07460(10) 0.0140(4) Uani 1 1 d . . .
C9 C 0.5850(2) 0.7914(2) 0.26837(14) 0.0328(5) Uani 1 1 d . . .
H9 H 0.6464 0.8156 0.2883 0.049 Uiso 1 1 calc R . .
H10 H 0.5229 0.7843 0.3052 0.049 Uiso 1 1 calc R . .
H11 H 0.5480 0.8520 0.2218 0.049 Uiso 1 1 calc R . .
C10 C 0.5464(2) 0.6334(2) 0.18305(12) 0.0270(5) Uani 1 1 d . . .
H12 H 0.5437 0.6925 0.1344 0.041 Uiso 1 1 calc R . .
H13 H 0.4661 0.6503 0.2040 0.041 Uiso 1 1 calc R . .
H14 H 0.5715 0.5525 0.1764 0.041 Uiso 1 1 calc R . .
C11 C 0.7988(2) 0.6426(2) 0.19723(13) 0.0304(5) Uani 1 1 d . . .
H15 H 0.7798 0.7078 0.1503 0.046 Uiso 1 1 calc R . .
H16 H 0.8341 0.5654 0.1860 0.046 Uiso 1 1 calc R . .
H17 H 0.8566 0.6546 0.2283 0.046 Uiso 1 1 calc R . .
C12 C 0.8213(2) 0.6643(2) 0.39312(15) 0.0344(6) Uani 1 1 d . . .
H18 H 0.8843 0.6587 0.4281 0.052 Uiso 1 1 calc R . .
H19 H 0.7426 0.7102 0.4070 0.052 Uiso 1 1 calc R . .
H20 H 0.8375 0.7050 0.3421 0.052 Uiso 1 1 calc R . .
C13 C 0.9721(2) 0.4277(3) 0.36925(16) 0.0409(7) Uani 1 1 d . . .
H21 H 1.0349 0.4403 0.3960 0.061 Uiso 1 1 calc R . .
H22 H 0.9786 0.4589 0.3151 0.061 Uiso 1 1 calc R . .
H23 H 0.9822 0.3416 0.3819 0.061 Uiso 1 1 calc R . .
C14 C 0.8112(2) 0.4390(2) 0.50055(13) 0.0323(5) Uani 1 1 d . . .
H24 H 0.8169 0.3544 0.5095 0.048 Uiso 1 1 calc R . .
H25 H 0.7341 0.4819 0.5180 0.048 Uiso 1 1 calc R . .
H26 H 0.8778 0.4443 0.5280 0.048 Uiso 1 1 calc R . .
C15 C 0.3489(2) 0.2490(2) 0.41840(12) 0.0241(4) Uani 1 1 d . . .
H27 H 0.2702 0.2604 0.3963 0.036 Uiso 1 1 calc R . .
H28 H 0.3374 0.2875 0.4590 0.036 Uiso 1 1 calc R . .
H29 H 0.3915 0.1629 0.4384 0.036 Uiso 1 1 calc R . .
C16 C 0.3386(2) 0.4756(2) 0.30300(13) 0.0273(5) Uani 1 1 d . . .
H30 H 0.3765 0.5160 0.2599 0.041 Uiso 1 1 calc R . .
H31 H 0.3247 0.5198 0.3408 0.041 Uiso 1 1 calc R . .
H32 H 0.2614 0.4730 0.2865 0.041 Uiso 1 1 calc R . .
C17 C 0.4685(2) 0.2400(2) 0.26946(13) 0.0297(5) Uani 1 1 d . . .
H33 H 0.3995 0.2753 0.2332 0.044 Uiso 1 1 calc R . .
H34 H 0.4788 0.1544 0.2920 0.044 Uiso 1 1 calc R . .
H35 H 0.5417 0.2489 0.2439 0.044 Uiso 1 1 calc R . .
C18 C 0.8334(2) 0.1289(2) 0.47048(13) 0.0293(5) Uani 1 1 d . . .
H36 H 0.8424 0.1915 0.4910 0.044 Uiso 1 1 calc R . .
H37 H 0.8774 0.1300 0.4242 0.044 Uiso 1 1 calc R . .
H38 H 0.8661 0.0502 0.5071 0.044 Uiso 1 1 calc R . .
C19 C 0.5976(2) 0.1396(2) 0.54300(12) 0.0314(5) Uani 1 1 d . . .
H39 H 0.6274 0.0551 0.5727 0.047 Uiso 1 1 calc R . .
H40 H 0.5098 0.1641 0.5354 0.047 Uiso 1 1 calc R . .
H41 H 0.6184 0.1898 0.5697 0.047 Uiso 1 1 calc R . .
C20 C 0.6634(2) 0.0369(2) 0.40829(14) 0.0292(5) Uani 1 1 d . . .
H42 H 0.7154 -0.0410 0.4387 0.044 Uiso 1 1 calc R . .
H43 H 0.6914 0.0529 0.3570 0.044 Uiso 1 1 calc R . .
H44 H 0.5801 0.0352 0.4075 0.044 Uiso 1 1 calc R . .
C21 C 1.1879(2) 0.1117(2) 0.29937(13) 0.0282(5) Uani 1 1 d . . .
H45 H 1.2542 0.1396 0.3088 0.042 Uiso 1 1 calc R . .
H46 H 1.2082 0.0251 0.3234 0.042 Uiso 1 1 calc R . .
H47 H 1.1140 0.1543 0.3200 0.042 Uiso 1 1 calc R . .
C22 C 1.3092(2) 0.0763(2) 0.15332(16) 0.0347(6) Uani 1 1 d . . .
H48 H 1.2986 0.1036 0.0985 0.052 Uiso 1 1 calc R . .
H49 H 1.3321 -0.0116 0.1703 0.052 Uiso 1 1 calc R . .
H50 H 1.3728 0.1023 0.1689 0.052 Uiso 1 1 calc R . .
C23 C 1.1307(2) 0.30885(19) 0.15543(12) 0.0242(5) Uani 1 1 d . . .
H51 H 1.0493 0.3507 0.1682 0.036 Uiso 1 1 calc R . .
H52 H 1.1355 0.3280 0.1008 0.036 Uiso 1 1 calc R . .
H53 H 1.1898 0.3348 0.1761 0.036 Uiso 1 1 calc R . .
C24 C 1.2296(2) -0.1702(2) 0.25345(16) 0.0358(6) Uani 1 1 d . . .
H54 H 1.2730 -0.1325 0.2778 0.054 Uiso 1 1 calc R . .
H55 H 1.2645 -0.1754 0.2051 0.054 Uiso 1 1 calc R . .
H56 H 1.2367 -0.2511 0.2856 0.054 Uiso 1 1 calc R . .
C25 C 0.9991(2) -0.0769(2) 0.33117(13) 0.0332(5) Uani 1 1 d . . .
H57 H 0.9109 -0.0454 0.3247 0.050 Uiso 1 1 calc R . .
H58 H 1.0281 -0.0259 0.3531 0.050 Uiso 1 1 calc R . .
H59 H 1.0230 -0.1591 0.3645 0.050 Uiso 1 1 calc R . .
C26 C 0.9978(2) -0.16692(19) 0.19673(14) 0.0277(5) Uani 1 1 d . . .
H60 H 1.0202 -0.2501 0.2287 0.042 Uiso 1 1 calc R . .
H61 H 1.0278 -0.1659 0.1465 0.042 Uiso 1 1 calc R . .
H62 H 0.9097 -0.1317 0.1933 0.042 Uiso 1 1 calc R . .
C27 C 0.7611(2) 0.48691(18) 0.04174(12) 0.0243(5) Uani 1 1 d . . .
H63 H 0.8153 0.4810 0.0821 0.036 Uiso 1 1 calc R . .
H64 H 0.6817 0.4871 0.0615 0.036 Uiso 1 1 calc R . .
H65 H 0.7527 0.5615 0.0018 0.036 Uiso 1 1 calc R . .
C28 C 0.7342(2) 0.3838(2) -0.08473(12) 0.0258(5) Uani 1 1 d . . .
H66 H 0.6501 0.3903 -0.0725 0.039 Uiso 1 1 calc R . .
H67 H 0.7680 0.3170 -0.1067 0.039 Uiso 1 1 calc R . .
H68 H 0.7372 0.4588 -0.1207 0.039 Uiso 1 1 calc R . .
C29 C 0.9773(2) 0.3566(2) -0.03275(13) 0.0263(5) Uani 1 1 d . . .
H69 H 0.9695 0.4321 -0.0718 0.040 Uiso 1 1 calc R . .
H70 H 1.0117 0.2887 -0.0538 0.040 Uiso 1 1 calc R . .
H71 H 1.0306 0.3495 0.0085 0.040 Uiso 1 1 calc R . .
C30 C 0.66908(19) 0.05559(19) 0.16143(12) 0.0233(4) Uani 1 1 d . . .
H72 H 0.6946 0.0699 0.2064 0.035 Uiso 1 1 calc R . .
H73 H 0.7227 -0.0211 0.1558 0.035 Uiso 1 1 calc R . .
H74 H 0.5861 0.0528 0.1662 0.035 Uiso 1 1 calc R . .
C31 C 0.54958(19) 0.3189(2) 0.07754(13) 0.0254(5) Uani 1 1 d . . .
H75 H 0.4744 0.2988 0.0881 0.038 Uiso 1 1 calc R . .
H76 H 0.5410 0.3784 0.0285 0.038 Uiso 1 1 calc R . .
H77 H 0.5668 0.3523 0.1164 0.038 Uiso 1 1 calc R . .
C32 C 0.6521(2) 0.1265(2) -0.00436(13) 0.0284(5) Uani 1 1 d . . .
H78 H 0.5720 0.1164 -0.0024 0.043 Uiso 1 1 calc R . .
H79 H 0.7139 0.0494 -0.0018 0.043 Uiso 1 1 calc R . .
H80 H 0.6578 0.1858 -0.0514 0.043 Uiso 1 1 calc R . .

loop_
_atom_site_aniso_label
_atom_site_aniso_U_11
_atom_site_aniso_U_22
_atom_site_aniso_U_33
_atom_site_aniso_U_23
_atom_site_aniso_U_13
_atom_site_aniso_U_12
Ge1A 0.01471(12) 0.02440(13) 0.01977(12) -0.01370(10) 0.00317(8) -0.00589(9)
Ge1B 0.025(3) 0.022(2) 0.017(2) -0.0065(18) 0.005(2) -0.0044(19)
Ge1C 0.019(4) 0.024(4) 0.020(3) -0.009(3) 0.004(3) 0.002(4)
Si1 0.0133(3) 0.0162(3) 0.0137(2) -0.0059(2) 0.00083(19) -0.0042(2)
Si2 0.0126(2) 0.0139(2) 0.0138(2) -0.0055(2) 0.00001(19) -0.0026(2)
Si3 0.0199(3) 0.0186(3) 0.0231(3) -0.0046(2) 0.0054(2) -0.0087(2)
Si4 0.0170(3) 0.0310(3) 0.0304(3) -0.0188(3) -0.0005(2) -0.0074(2)
Si5 0.0156(3) 0.0228(3) 0.0158(3) -0.0044(2) 0.0016(2) -0.0087(2)
Si6 0.0214(3) 0.0173(3) 0.0181(3) -0.0016(2) -0.0015(2) -0.0039(2)
Si7 0.0137(3) 0.0180(3) 0.0240(3) -0.0081(2) -0.0017(2) -0.0052(2)
Si8 0.0172(3) 0.0132(3) 0.0233(3) -0.0044(2) -0.0031(2) -0.0031(2)
Si9 0.0173(3) 0.0170(3) 0.0140(3) -0.0038(2) 0.0000(2) -0.0057(2)
Si10 0.0128(3) 0.0186(3) 0.0188(3) -0.0059(2) -0.0004(2) -0.0053(2)
C1 0.0141(9) 0.0193(10) 0.0173(9) -0.0082(8) 0.0028(7) -0.0064(8)
C2 0.0177(10) 0.0187(10) 0.0176(10) -0.0087(8) 0.0041(7) -0.0051(8)
C3 0.0178(10) 0.0210(10) 0.0150(9) -0.0064(8) 0.0032(7) -0.0060(8)
C4 0.0146(9) 0.0174(9) 0.0132(9) -0.0039(7) 0.0004(7) -0.0038(7)
C5 0.0133(9) 0.0133(9) 0.0171(9) -0.0065(7) 0.0004(7) -0.0028(7)
C6 0.0141(9) 0.0185(9) 0.0187(10) -0.0076(8) 0.0021(7) -0.0043(8)
C7 0.0164(9) 0.0163(9) 0.0176(10) -0.0081(8) 0.0010(7) -0.0037(8)
C8 0.0123(9) 0.0153(9) 0.0155(9) -0.0068(7) 0.0012(7) -0.0035(7)
C9 0.0361(13) 0.0210(11) 0.0403(14) -0.0066(10) 0.0109(11) -0.0105(10)
C10 0.0245(11) 0.0274(12) 0.0237(11) 0.0007(9) -0.0009(9) -0.0073(9)
C11 0.0305(12) 0.0376(13) 0.0306(12) -0.0126(10) 0.0110(10) -0.0196(11)
C12 0.0361(14) 0.0416(14) 0.0385(14) -0.0226(12) 0.0039(11) -0.0204(12)
C13 0.0176(11) 0.0598(18) 0.0576(17) -0.0408(15) -0.0024(11) -0.0070(11)
C14 0.0315(13) 0.0369(13) 0.0307(13) -0.0138(11) -0.0109(10) -0.0079(11)
C15 0.0247(11) 0.0274(11) 0.0238(11) -0.0077(9) 0.0054(9) -0.0133(9)
C16 0.0208(11) 0.0298(12) 0.0267(12) 0.0027(9) -0.0050(9) -0.0098(9)
C17 0.0248(12) 0.0498(15) 0.0249(11) -0.0178(11) 0.0052(9) -0.0204(11)
C18 0.0256(12) 0.0251(11) 0.0298(12) -0.0034(10) -0.0077(9) -0.0002(9)
C19 0.0352(13) 0.0322(13) 0.0187(11) 0.0031(9) 0.0008(9) -0.0085(11)
C20 0.0301(12) 0.0204(11) 0.0355(13) -0.0075(10) 0.0022(10) -0.0060(9)
C21 0.0303(12) 0.0276(12) 0.0294(12) -0.0066(10) -0.0113(9) -0.0124(10)
C22 0.0166(11) 0.0384(14) 0.0581(17) -0.0262(13) 0.0057(10) -0.0106(10)
C23 0.0261(11) 0.0230(11) 0.0273(11) -0.0057(9) -0.0008(9) -0.0139(9)
C24 0.0222(12) 0.0181(11) 0.0604(17) -0.0070(11) -0.0103(11) 0.0010(9)
C25 0.0468(15) 0.0230(11) 0.0245(12) -0.0013(9) 0.0012(10) -0.0083(11)
C26 0.0286(12) 0.0168(10) 0.0379(13) -0.0051(9) -0.0061(10) -0.0088(9)
C27 0.0313(12) 0.0156(10) 0.0231(11) -0.0042(8) -0.0006(9) -0.0042(9)
C28 0.0281(12) 0.0306(12) 0.0172(10) -0.0027(9) -0.0028(9) -0.0101(10)
C29 0.0242(11) 0.0268(11) 0.0268(11) -0.0019(9) 0.0032(9) -0.0116(9)
C30 0.0170(10) 0.0205(10) 0.0316(12) -0.0043(9) 0.0029(8) -0.0079(8)
C31 0.0167(10) 0.0260(11) 0.0282(12) -0.0038(9) 0.0028(8) -0.0029(9)
C32 0.0271(12) 0.0363(13) 0.0286(12) -0.0134(10) -0.0026(9) -0.0150(10)

loop_
_geom_bond_atom_site_label_1
_geom_bond_atom_site_label_2
_geom_bond_distance
_geom_bond_site_symmetry_2
_geom_bond_publ_flag
Ge1A Si2 2.2366(7) . ?
Ge1A Si1 2.2373(7) . ?
Ge1B Si2 2.136(6) . ?
Ge1B Si1 2.319(6) . ?
Ge1C Si1 2.130(18) . ?
Ge1C Si2 2.301(18) . ?
Si1 C4 1.896(2) . ?
Si1 C1 1.900(2) . ?
Si2 C5 1.8956(19) . ?
Si2 C8 1.900(2) . ?
Si3 C11 1.869(2) . ?
Si3 C9 1.877(2) . ?
Si3 C10 1.879(2) . ?
Si3 C1 1.911(2) . ?
Si4 C13 1.868(2) . ?
Si4 C14 1.881(3) . ?
Si4 C12 1.883(2) . ?
Si4 C1 1.912(2) . ?
Si5 C17 1.871(2) . ?
Si5 C16 1.872(2) . ?
Si5 C15 1.877(2) . ?
Si5 C4 1.911(2) . ?
Si6 C20 1.869(2) . ?
Si6 C18 1.876(2) . ?
Si6 C19 1.878(2) . ?
Si6 C4 1.914(2) . ?
Si7 C21 1.872(2) . ?
Si7 C23 1.873(2) . ?
Si7 C22 1.882(2) . ?
Si7 C5 1.914(2) . ?
Si8 C25 1.865(2) . ?
Si8 C26 1.875(2) . ?
Si8 C24 1.877(2) . ?
Si8 C5 1.908(2) . ?
Si9 C27 1.864(2) . ?
Si9 C29 1.876(2) . ?
Si9 C28 1.882(2) . ?
Si9 C8 1.915(2) . ?
Si10 C31 1.869(2) . ?
Si10 C30 1.872(2) . ?
Si10 C32 1.878(2) . ?
Si10 C8 1.905(2) . ?
C1 C2 1.571(3) . ?
C2 C3 1.540(3) . ?
C2 H1 0.9900 . ?
C2 H2 0.9900 . ?
C3 C4 1.575(3) . ?
C3 H3 0.9900 . ?
C3 H4 0.9900 . ?
C5 C6 1.568(3) . ?
C6 C7 1.541(3) . ?
C6 H5 0.9900 . ?
C6 H6 0.9900 . ?
C7 C8 1.576(3) . ?
C7 H7 0.9900 . ?
C7 H8 0.9900 . ?
C9 H9 0.9800 . ?
C9 H10 0.9800 . ?
C9 H11 0.9800 . ?
C10 H12 0.9800 . ?
C10 H13 0.9800 . ?
C10 H14 0.9800 . ?
C11 H15 0.9800 . ?
C11 H16 0.9800 . ?
C11 H17 0.9800 . ?
C12 H18 0.9800 . ?
C12 H19 0.9800 . ?
C12 H20 0.9800 . ?
C13 H21 0.9800 . ?
C13 H22 0.9800 . ?
C13 H23 0.9800 . ?
C14 H24 0.9800 . ?
C14 H25 0.9800 . ?
C14 H26 0.9800 . ?
C15 H27 0.9800 . ?
C15 H28 0.9800 . ?
C15 H29 0.9800 . ?
C16 H30 0.9800 . ?
C16 H31 0.9800 . ?
C16 H32 0.9800 . ?
C17 H33 0.9800 . ?
C17 H34 0.9800 . ?
C17 H35 0.9800 . ?
C18 H36 0.9800 . ?
C18 H37 0.9800 . ?
C18 H38 0.9800 . ?
C19 H39 0.9800 . ?
C19 H40 0.9800 . ?
C19 H41 0.9800 . ?
C20 H42 0.9800 . ?
C20 H43 0.9800 . ?
C20 H44 0.9800 . ?
C21 H45 0.9800 . ?
C21 H46 0.9800 . ?
C21 H47 0.9800 . ?
C22 H48 0.9800 . ?
C22 H49 0.9800 . ?
C22 H50 0.9800 . ?
C23 H51 0.9800 . ?
C23 H52 0.9800 . ?
C23 H53 0.9800 . ?
C24 H54 0.9800 . ?
C24 H55 0.9800 . ?
C24 H56 0.9800 . ?
C25 H57 0.9800 . ?
C25 H58 0.9800 . ?
C25 H59 0.9800 . ?
C26 H60 0.9800 . ?
C26 H61 0.9800 . ?
C26 H62 0.9800 . ?
C27 H63 0.9800 . ?
C27 H64 0.9800 . ?
C27 H65 0.9800 . ?
C28 H66 0.9800 . ?
C28 H67 0.9800 . ?
C28 H68 0.9800 . ?
C29 H69 0.9800 . ?
C29 H70 0.9800 . ?
C29 H71 0.9800 . ?
C30 H72 0.9800 . ?
C30 H73 0.9800 . ?
C30 H74 0.9800 . ?
C31 H75 0.9800 . ?
C31 H76 0.9800 . ?
C31 H77 0.9800 . ?
C32 H78 0.9800 . ?
C32 H79 0.9800 . ?
C32 H80 0.9800 . ?
